data_4062088
loop_
_publ_author_name
'Kirillov, Evgueni'
'Toupet, Loic'
'Lehmann, Christian W.'
'Razavi, Abbas'
'Kahlal, Samia'
'Saillard, Jean-Yves'
'Carpentier, Jean-Fran\,cois'

_publ_section_title
;
 [(Cp-CMe~2~-Flu)~2~Ln]^-^[Li(ether)n]^+^ (Ln = Y, La): Complexes with Unusual
 Coordination Modes of the Fluorenyl Ligand and the First Examples of Bis-Ansa
 Lanthanidocenes
;
_journal_issue 20
_journal_name_full Organometallics
_journal_page_first 4038
_journal_page_last 4046
_journal_paper_doi 10.1021/om030181o
_journal_volume 22
_journal_year 2003
_chemical_formula_sum 'C116 H140 Li2 O8 Y2'
_chemical_formula_weight 1853.98
_space_group_IT_number 9
_symmetry_cell_setting monoclinic
_symmetry_space_group_name_Hall 'C -2yc'
_symmetry_space_group_name_H-M 'C 1 c 1'
_cell_angle_alpha 90.00
_cell_angle_beta 92.7450(10)
_cell_angle_gamma 90.00
_cell_formula_units_Z 2
_cell_length_a 10.5879(3)
_cell_length_b 32.1072(8)
_cell_length_c 14.2001(3)
_cell_measurement_temperature 293(2)
_cell_volume 4821.8(2)
_diffrn_ambient_temperature 293(2)
_exptl_crystal_density_diffrn 1.277
_cod_depositor_comments
;
The following automatic conversions were performed:
'_symmetry_cell_setting' value 'Monoclinic' changed to 'monoclinic'
according to '/home/saulius/struct/CIF-dictionaries/cif_core.dic'
dictionary named 'cif_core.dic' version 2.4.1 from 2010-06-29.

Automatic conversion script
Id: cif_fix_enum 1527 2010-12-29 10:47:43Z saulius 
;
_cod_original_sg_symbol_H-M 'C c'
_cod_database_code 4062088

loop_
_symmetry_equiv_pos_as_xyz
'x, y, z'
'x, -y, z+1/2'
'x+1/2, y+1/2, z'
'x+1/2, -y+1/2, z+1/2'

loop_
_atom_site_label
_atom_site_type_symbol
_atom_site_fract_x
_atom_site_fract_y
_atom_site_fract_z
_atom_site_U_iso_or_equiv
_atom_site_adp_type
_atom_site_occupancy
_atom_site_symmetry_multiplicity
_atom_site_calc_flag
_atom_site_refinement_flags
_atom_site_disorder_assembly
_atom_site_disorder_group
C52 C 0.825(2) 0.7909(7) 0.8964(15) 0.140(7) Uiso 1 1 d . . .
H52A H 0.7746 0.7657 0.9016 0.167 Uiso 1 1 calc R . .
H52B H 0.8769 0.7886 0.8424 0.167 Uiso 1 1 calc R . .
C53 C 0.9003(17) 0.7991(6) 0.9828(12) 0.114(5) Uiso 1 1 d . . .
H53A H 0.9774 0.8138 0.9694 0.136 Uiso 1 1 calc R . .
H53B H 0.9221 0.7734 1.0155 0.136 Uiso 1 1 calc R . .
C54 C 0.816(3) 0.8259(8) 1.0408(19) 0.167(9) Uiso 1 1 d . . .
H54A H 0.8592 0.8387 1.0951 0.200 Uiso 1 1 calc R . .
H54B H 0.7396 0.8117 1.0591 0.200 Uiso 1 1 calc R . .
C55 C 0.791(2) 0.8590(6) 0.9485(13) 0.129(6) Uiso 1 1 d . . .
H55A H 0.7336 0.8816 0.9626 0.154 Uiso 1 1 calc R . .
H55B H 0.8687 0.8701 0.9258 0.154 Uiso 1 1 calc R . .
C56 C 0.728(2) 0.7748(6) 0.6959(15) 0.135(6) Uiso 1 1 d . . .
H56A H 0.6993 0.7627 0.7537 0.162 Uiso 1 1 calc R . .
H56B H 0.8198 0.7760 0.6999 0.162 Uiso 1 1 calc R . .
C57 C 0.685(2) 0.7509(7) 0.6160(14) 0.135(6) Uiso 1 1 d . . .
H57A H 0.6023 0.7388 0.6263 0.162 Uiso 1 1 calc R . .
H57B H 0.7434 0.7286 0.6038 0.162 Uiso 1 1 calc R . .
C58 C 0.6763(14) 0.7820(4) 0.5328(10) 0.091(3) Uiso 1 1 d . . .
H58A H 0.7449 0.7782 0.4907 0.109 Uiso 1 1 calc R . .
H58B H 0.5960 0.7800 0.4972 0.109 Uiso 1 1 calc R . .
C59 C 0.6883(11) 0.8223(3) 0.5856(8) 0.072(3) Uiso 1 1 d . . .
H59A H 0.7688 0.8354 0.5748 0.086 Uiso 1 1 calc R . .
H59B H 0.6209 0.8412 0.5655 0.086 Uiso 1 1 calc R . .
C60A C 0.748(2) 0.9202(7) 0.753(2) 0.083(10) Uiso 0.60(6) 1 d P A 1
H60A H 0.7801 0.9268 0.8164 0.100 Uiso 0.6(2) 1 calc PR A 1
H60B H 0.8085 0.9022 0.7236 0.100 Uiso 0.2(8) 1 calc PR A 1
C60B C 0.734(3) 0.9149(8) 0.691(2) 0.047(11) Uiso 0.29(4) 1 d P A 2
H60C H 0.8152 0.9043 0.7148 0.056 Uiso 0.3(6) 1 calc PR A 2
H60D H 0.7184 0.9061 0.6266 0.056 Uiso 0.7(2) 1 calc PR A 2
C61 C 0.728(2) 0.9569(8) 0.6995(18) 0.161(8) Uiso 1 1 d . . .
H61A H 0.7219 0.9511 0.6324 0.193 Uiso 1 1 calc R A 1
H61B H 0.7940 0.9773 0.7127 0.193 Uiso 1 1 calc R A 1
C62 C 0.6058(17) 0.9710(6) 0.7338(13) 0.119(5) Uiso 1 1 d . A .
H62A H 0.5599 0.9875 0.6863 0.143 Uiso 1 1 calc R . .
H62B H 0.6185 0.9876 0.7906 0.143 Uiso 1 1 calc R . .
C63 C 0.5351(11) 0.9315(3) 0.7540(8) 0.071(3) Uiso 1 1 d . . .
H63A H 0.4967 0.9332 0.8145 0.085 Uiso 1 1 calc R A .
H63B H 0.4694 0.9264 0.7055 0.085 Uiso 1 1 calc R . .
C64 C 0.3749(12) 0.8184(4) 0.7295(8) 0.079(3) Uiso 1 1 d . . .
H64A H 0.4253 0.8230 0.6752 0.095 Uiso 1 1 calc R . .
H64B H 0.3107 0.8400 0.7289 0.095 Uiso 1 1 calc R . .
C65 C 0.3088(18) 0.7767(5) 0.7169(13) 0.116(5) Uiso 1 1 d . . .
H65A H 0.2588 0.7767 0.6587 0.139 Uiso 1 1 calc R . .
H65B H 0.2551 0.7720 0.7685 0.139 Uiso 1 1 calc R . .
H65C H 0.3708 0.7549 0.7156 0.139 Uiso 1 1 calc R . .
C66 C 0.3956(17) 0.8412(6) 0.8911(13) 0.115(5) Uiso 1 1 d . . .
H66A H 0.4604 0.8526 0.9344 0.138 Uiso 1 1 calc R B 1
H66B H 0.3420 0.8641 0.8693 0.138 Uiso 1 1 calc R B 1
C67A C 0.3231(18) 0.8131(6) 0.9395(13) 0.062(7) Uiso 0.55(4) 1 d P C 1
H67A H 0.2861 0.8269 0.9914 0.075 Uiso 0.7(2) 1 calc PR C 1
H67B H 0.3758 0.7907 0.9630 0.075 Uiso 0.3(2) 1 calc PR C 1
H67C H 0.2573 0.8021 0.8977 0.075 Uiso 1.0(2) 1 calc R C 1
C67B C 0.468(2) 0.8198(7) 0.9770(17) 0.059(9) Uiso 0.40(4) 1 d P C 2
H67D H 0.4356 0.8300 1.0347 0.071 Uiso 0.8(2) 1 calc PR C 2
H67E H 0.5566 0.8263 0.9757 0.071 Uiso 0.4(2) 1 calc PR C 2
H67F H 0.4566 0.7902 0.9732 0.071 Uiso 0.2(2) 1 calc PR C 2
O1 O 0.7377(10) 0.8314(3) 0.8903(7) 0.103(3) Uani 1 1 d . A .
O2 O 0.6799(8) 0.8120(3) 0.6822(6) 0.092(3) Uani 1 1 d . A .
O3 O 0.6253(8) 0.9003(3) 0.7547(9) 0.104(3) Uani 1 1 d . A .
O4 O 0.4550(6) 0.8237(2) 0.8124(4) 0.0637(16) Uani 1 1 d . A .
Li1 Li 0.6255(13) 0.8431(6) 0.7876(12) 0.063(4) Uani 1 1 d . . .
Y1 Y 0.24971(6) 0.899525(16) 0.35358(5) 0.03422(18) Uani 1 1 d . . .
C1 C 0.0310(8) 0.8011(3) 0.4895(6) 0.0454(18) Uani 1 1 d . . .
H1 H 0.0347 0.7803 0.5351 0.055 Uiso 1 1 calc R . .
C2 C 0.0222(7) 0.7904(2) 0.3946(6) 0.0460(16) Uani 1 1 d . . .
H2 H 0.0207 0.7625 0.3767 0.055 Uiso 1 1 calc R . .
C3 C 0.0159(6) 0.8215(2) 0.3265(5) 0.0373(14) Uani 1 1 d . . .
H3 H 0.0085 0.8141 0.2632 0.045 Uiso 1 1 calc R . .
C4 C 0.0203(7) 0.8634(3) 0.3504(6) 0.0385(16) Uani 1 1 d . . .
H4 H 0.0162 0.8833 0.3027 0.046 Uiso 1 1 calc R . .
C5 C 0.0770(8) 0.9321(3) 0.6718(6) 0.059(2) Uani 1 1 d . . .
H5 H 0.0856 0.9607 0.6644 0.071 Uiso 1 1 calc R . .
C6 C 0.0846(10) 0.9150(4) 0.7611(7) 0.070(3) Uani 1 1 d . . .
H6 H 0.0979 0.9322 0.8133 0.085 Uiso 1 1 calc R . .
C7 C 0.0724(10) 0.8721(4) 0.7733(6) 0.070(3) Uani 1 1 d . . .
H7 H 0.0779 0.8609 0.8338 0.084 Uiso 1 1 calc R . .
C8 C 0.0523(8) 0.8461(3) 0.6974(5) 0.0522(18) Uani 1 1 d . . .
H8 H 0.0415 0.8176 0.7064 0.063 Uiso 1 1 calc R . .
C9 C 0.0415(6) 0.9156(2) 0.4918(5) 0.0374(14) Uani 1 1 d . . .
C10 C 0.0307(6) 0.87654(19) 0.4444(5) 0.0340(13) Uani 1 1 d . . .
C11 C 0.0343(7) 0.8434(2) 0.5172(5) 0.0422(15) Uani 1 1 d . . .
C12 C 0.0483(6) 0.8628(2) 0.6064(5) 0.0423(15) Uani 1 1 d . . .
C13 C 0.0565(7) 0.9067(2) 0.5920(6) 0.0439(16) Uani 1 1 d . . .
C14 C 0.0147(8) 0.9576(2) 0.4409(6) 0.0494(18) Uani 1 1 d . . .
C15 C 0.0078(9) 0.9949(3) 0.5112(7) 0.060(2) Uani 1 1 d . . .
H15A H -0.0594 0.9902 0.5530 0.072 Uiso 1 1 calc R . .
H15B H -0.0081 1.0202 0.4766 0.072 Uiso 1 1 calc R . .
H15C H 0.0865 0.9972 0.5472 0.072 Uiso 1 1 calc R . .
C16 C -0.1129(8) 0.9561(3) 0.3868(7) 0.059(2) Uani 1 1 d . . .
H16A H -0.1782 0.9508 0.4298 0.070 Uiso 1 1 calc R . .
H16B H -0.1124 0.9343 0.3405 0.070 Uiso 1 1 calc R . .
H16C H -0.1286 0.9823 0.3560 0.070 Uiso 1 1 calc R . .
C17 C 0.1222(8) 0.9663(2) 0.3766(6) 0.0462(18) Uani 1 1 d . . .
C18 C 0.2498(9) 0.9753(2) 0.4109(7) 0.052(2) Uani 1 1 d . . .
H18 H 0.2769 0.9794 0.4735 0.062 Uiso 1 1 calc R . .
C19 C 0.3268(11) 0.9766(3) 0.3310(7) 0.059(3) Uani 1 1 d . . .
H19 H 0.4131 0.9821 0.3318 0.071 Uiso 1 1 calc R . .
C20 C 0.2474(10) 0.9681(2) 0.2509(6) 0.057(2) Uani 1 1 d . . .
H20 H 0.2726 0.9666 0.1891 0.069 Uiso 1 1 calc R . .
C21 C 0.1244(10) 0.9624(2) 0.2797(6) 0.054(2) Uani 1 1 d . . .
H21 H 0.0543 0.9567 0.2397 0.065 Uiso 1 1 calc R . .
C31 C 0.2572(7) 0.9174(2) 0.0352(5) 0.0415(15) Uani 1 1 d . . .
H31 H 0.2585 0.9362 -0.0145 0.050 Uiso 1 1 calc R . .
C32 C 0.1443(7) 0.8983(2) 0.0575(5) 0.0453(16) Uani 1 1 d . . .
H32 H 0.0696 0.9044 0.0232 0.054 Uiso 1 1 calc R . .
C33 C 0.1444(7) 0.8701(2) 0.1312(5) 0.0409(14) Uani 1 1 d . . .
H33 H 0.0683 0.8577 0.1455 0.049 Uiso 1 1 calc R . .
C34 C 0.2532(6) 0.8594(2) 0.1849(5) 0.0346(13) Uani 1 1 d . . .
H34 H 0.2493 0.8399 0.2332 0.041 Uiso 1 1 calc R . .
C35 C 0.7047(8) 0.9118(3) 0.1569(6) 0.0524(19) Uani 1 1 d . . .
H35 H 0.7586 0.8991 0.2020 0.063 Uiso 1 1 calc R . .
C36 C 0.7519(9) 0.9405(3) 0.0945(6) 0.063(2) Uani 1 1 d . . .
H36 H 0.8379 0.9465 0.0977 0.075 Uiso 1 1 calc R . .
C37 C 0.6716(10) 0.9608(3) 0.0258(6) 0.063(2) Uani 1 1 d . . .
H37 H 0.7051 0.9804 -0.0142 0.076 Uiso 1 1 calc R . .
C38 C 0.5481(8) 0.9519(2) 0.0185(5) 0.0466(17) Uani 1 1 d . . .
H38 H 0.4966 0.9648 -0.0277 0.056 Uiso 1 1 calc R . .
C39 C 0.4957(6) 0.8739(2) 0.2035(5) 0.0396(14) Uani 1 1 d . . .
C40 C 0.3716(6) 0.8786(2) 0.1650(5) 0.0368(13) Uani 1 1 d . . .
C41 C 0.3673(7) 0.9082(2) 0.0874(5) 0.0372(14) Uani 1 1 d . . .
C42 C 0.4955(7) 0.9229(2) 0.0805(5) 0.0396(15) Uani 1 1 d . . .
C43 C 0.5733(7) 0.9019(2) 0.1517(5) 0.0422(15) Uani 1 1 d . . .
C44 C 0.5342(6) 0.8440(3) 0.2828(5) 0.0443(17) Uani 1 1 d . . .
C45 C 0.5035(9) 0.7996(3) 0.2513(7) 0.057(2) Uani 1 1 d . . .
H45A H 0.5481 0.7932 0.1958 0.068 Uiso 1 1 calc R . .
H45B H 0.4142 0.7970 0.2376 0.068 Uiso 1 1 calc R . .
H45C H 0.5288 0.7805 0.3008 0.068 Uiso 1 1 calc R . .
C46 C 0.6762(7) 0.8434(3) 0.3088(7) 0.059(2) Uani 1 1 d . . .
H46A H 0.7217 0.8360 0.2544 0.071 Uiso 1 1 calc R . .
H46B H 0.6934 0.8234 0.3580 0.071 Uiso 1 1 calc R . .
H46C H 0.7026 0.8706 0.3304 0.071 Uiso 1 1 calc R . .
C47 C 0.4657(7) 0.8558(3) 0.3706(6) 0.0432(19) Uani 1 1 d . . .
C48 C 0.4853(7) 0.8918(3) 0.4212(6) 0.054(2) Uani 1 1 d . . .
H48 H 0.5407 0.9130 0.4061 0.065 Uiso 1 1 calc R . .
C49 C 0.4078(8) 0.8917(4) 0.5005(6) 0.068(3) Uani 1 1 d . . .
H49 H 0.4051 0.9124 0.5462 0.082 Uiso 1 1 calc R . .
C50 C 0.3368(8) 0.8552(4) 0.4974(6) 0.064(3) Uani 1 1 d . . .
H50 H 0.2773 0.8472 0.5400 0.077 Uiso 1 1 calc R . .
C51 C 0.3722(7) 0.8322(3) 0.4169(5) 0.0468(18) Uani 1 1 d . . .
H51 H 0.3402 0.8064 0.3978 0.056 Uiso 1 1 calc R . .

loop_
_atom_site_aniso_label
_atom_site_aniso_U_11
_atom_site_aniso_U_22
_atom_site_aniso_U_33
_atom_site_aniso_U_23
_atom_site_aniso_U_13
_atom_site_aniso_U_12
O1 0.097(6) 0.080(5) 0.129(8) -0.011(5) -0.043(6) -0.014(5)
O2 0.088(5) 0.116(6) 0.075(5) 0.049(4) 0.039(4) 0.050(5)
O3 0.059(5) 0.076(5) 0.178(10) 0.031(5) 0.025(5) 0.008(4)
O4 0.047(3) 0.096(5) 0.048(3) -0.011(3) 0.012(2) 0.003(3)
Li1 0.034(7) 0.083(10) 0.073(10) 0.006(8) 0.012(6) 0.003(6)
Y1 0.0345(3) 0.0353(3) 0.0324(3) 0.0029(3) -0.00286(17) -0.0044(3)
C1 0.044(4) 0.043(4) 0.050(4) 0.003(3) 0.013(3) 0.004(3)
C2 0.049(4) 0.032(3) 0.058(4) -0.005(3) 0.016(3) -0.007(3)
C3 0.031(3) 0.036(3) 0.045(4) -0.002(3) 0.004(3) -0.004(3)
C4 0.027(3) 0.045(4) 0.044(4) -0.006(3) 0.000(3) -0.007(3)
C5 0.056(5) 0.069(6) 0.051(5) -0.018(4) 0.001(4) 0.008(4)
C6 0.067(6) 0.096(8) 0.048(5) -0.023(5) -0.009(4) 0.019(5)
C7 0.068(6) 0.106(8) 0.036(4) -0.001(4) -0.002(4) 0.039(6)
C8 0.051(4) 0.066(5) 0.040(4) 0.001(4) 0.005(3) 0.012(4)
C9 0.036(3) 0.037(3) 0.038(3) -0.011(3) 0.001(3) 0.001(3)
C10 0.030(3) 0.034(3) 0.039(3) 0.000(3) 0.008(2) 0.000(2)
C11 0.037(3) 0.048(4) 0.042(4) 0.002(3) 0.006(3) -0.004(3)
C12 0.032(3) 0.057(4) 0.039(3) -0.002(3) 0.010(3) 0.004(3)
C13 0.037(4) 0.049(4) 0.046(4) -0.013(3) 0.008(3) 0.001(3)
C14 0.055(5) 0.034(4) 0.059(5) -0.012(3) 0.004(4) 0.003(3)
C15 0.062(5) 0.038(4) 0.080(6) -0.024(4) 0.014(4) 0.005(4)
C16 0.053(5) 0.046(4) 0.076(6) -0.008(4) -0.010(4) 0.013(4)
C17 0.062(5) 0.028(3) 0.048(4) -0.006(3) 0.006(3) 0.000(3)
C18 0.065(5) 0.036(4) 0.056(5) -0.014(3) 0.019(4) -0.018(4)
C19 0.081(7) 0.040(4) 0.058(5) -0.009(4) 0.033(5) -0.021(4)
C20 0.094(7) 0.031(4) 0.048(5) -0.003(3) 0.018(4) 0.004(4)
C21 0.084(6) 0.028(3) 0.049(4) -0.003(3) -0.010(4) 0.014(4)
C31 0.048(4) 0.038(3) 0.038(3) -0.001(3) 0.001(3) 0.008(3)
C32 0.045(4) 0.048(4) 0.043(4) -0.006(3) -0.004(3) 0.010(3)
C33 0.041(4) 0.044(4) 0.039(3) -0.006(3) 0.005(3) 0.000(3)
C34 0.034(3) 0.034(3) 0.036(3) 0.001(2) 0.005(2) -0.002(2)
C35 0.049(4) 0.067(5) 0.041(4) 0.010(3) 0.000(3) -0.014(4)
C36 0.060(5) 0.077(6) 0.051(5) 0.010(4) 0.003(4) -0.030(5)
C37 0.082(6) 0.059(5) 0.050(5) 0.009(4) 0.011(4) -0.025(5)
C38 0.060(5) 0.044(4) 0.036(3) 0.008(3) 0.001(3) -0.010(3)
C39 0.035(3) 0.038(4) 0.045(4) 0.001(3) -0.005(3) -0.002(3)
C40 0.040(3) 0.037(3) 0.034(3) 0.005(3) 0.006(3) 0.004(3)
C41 0.046(4) 0.038(3) 0.028(3) 0.003(2) 0.005(3) 0.003(3)
C42 0.050(4) 0.039(4) 0.029(3) -0.001(3) 0.001(3) -0.005(3)
C43 0.046(4) 0.046(4) 0.035(3) 0.004(3) 0.003(3) -0.009(3)
C44 0.029(3) 0.060(4) 0.043(4) 0.019(3) 0.002(3) 0.002(3)
C45 0.058(5) 0.041(4) 0.072(6) 0.007(4) 0.009(4) 0.017(4)
C46 0.035(4) 0.079(6) 0.064(5) 0.028(4) 0.011(3) 0.012(4)
C47 0.028(4) 0.062(5) 0.039(4) 0.016(3) -0.001(3) 0.009(3)
C48 0.031(3) 0.084(6) 0.047(4) 0.001(4) -0.005(3) -0.006(4)
C49 0.043(4) 0.122(9) 0.037(4) -0.002(5) -0.013(3) 0.015(5)
C50 0.042(4) 0.105(8) 0.046(4) 0.027(5) 0.003(3) 0.014(5)
C51 0.032(3) 0.060(5) 0.049(4) 0.024(3) 0.010(3) 0.007(3)

loop_
_geom_bond_atom_site_label_1
_geom_bond_atom_site_label_2
_geom_bond_distance
_geom_bond_site_symmetry_2
_geom_bond_publ_flag
C52 C53 1.46(2) . ?
C52 O1 1.59(2) . ?
C52 H52A 0.9700 . ?
C52 H52B 0.9700 . ?
C53 C54 1.51(3) . ?
C53 H53A 0.9700 . ?
C53 H53B 0.9700 . ?
C54 C55 1.70(3) . ?
C54 H54A 0.9700 . ?
C54 H54B 0.9700 . ?
C55 O1 1.32(2) . ?
C55 H55A 0.9700 . ?
C55 H55B 0.9700 . ?
C56 O2 1.31(2) . ?
C56 C57 1.43(3) . ?
C56 H56A 0.9700 . ?
C56 H56B 0.9700 . ?
C57 C58 1.55(2) . ?
C57 H57A 0.9700 . ?
C57 H57B 0.9700 . ?
C58 C59 1.496(17) . ?
C58 H58A 0.9700 . ?
C58 H58B 0.9700 . ?
C59 O2 1.418(13) . ?
C59 H59A 0.9700 . ?
C59 H59B 0.9700 . ?
C60A C61 1.41(3) . ?
C60A O3 1.45(2) . ?
C60A H60A 0.9700 . ?
C60A H60B 0.9700 . ?
C60B C61 1.36(4) . ?
C60B O3 1.56(3) . ?
C60B H60C 0.9700 . ?
C60B H60D 0.9700 . ?
C61 C62 1.47(3) . ?
C61 H61A 0.9700 . ?
C61 H61B 0.9700 . ?
C62 C63 1.51(2) . ?
C62 H62A 0.9700 . ?
C62 H62B 0.9700 . ?
C63 O3 1.385(13) . ?
C63 H63A 0.9700 . ?
C63 H63B 0.9700 . ?
C64 O4 1.428(13) . ?
C64 C65 1.52(2) . ?
C64 H64A 0.9700 . ?
C64 H64B 0.9700 . ?
C65 H65A 0.9600 . ?
C65 H65B 0.9600 . ?
C65 H65C 0.9600 . ?
C66 C67A 1.39(2) . ?
C66 O4 1.423(18) . ?
C66 C67B 1.57(3) . ?
C66 H66A 0.9700 . ?
C66 H66B 0.9700 . ?
C67A H67A 0.9600 . ?
C67A H67B 0.9600 . ?
C67A H67C 0.9600 . ?
C67B H67D 0.9600 . ?
C67B H67E 0.9600 . ?
C67B H67F 0.9600 . ?
O1 Li1 1.874(19) . ?
O2 Li1 1.910(19) . ?
O3 Li1 1.894(19) . ?
O4 Li1 1.957(15) . ?
Y1 C17 2.563(8) . ?
Y1 C18 2.564(7) . ?
Y1 C21 2.608(7) . ?
Y1 C50 2.621(8) . ?
Y1 C49 2.624(8) . ?
Y1 C19 2.631(8) . ?
Y1 C48 2.641(8) . ?
Y1 C20 2.641(8) . ?
Y1 C51 2.656(7) . ?
Y1 C47 2.684(7) . ?
Y1 C4 2.690(7) . ?
Y1 C34 2.722(6) . ?
C1 C2 1.391(11) . ?
C1 C11 1.413(11) . ?
C1 H1 0.9300 . ?
C2 C3 1.390(10) . ?
C2 H2 0.9300 . ?
C3 C4 1.387(10) . ?
C3 H3 0.9300 . ?
C4 C10 1.399(10) . ?
C4 H4 0.9300 . ?
C5 C6 1.380(14) . ?
C5 C13 1.404(11) . ?
C5 H5 0.9300 . ?
C6 C7 1.396(17) . ?
C6 H6 0.9300 . ?
C7 C8 1.372(13) . ?
C7 H7 0.9300 . ?
C8 C12 1.398(11) . ?
C8 H8 0.9300 . ?
C9 C10 1.425(9) . ?
C9 C13 1.452(11) . ?
C9 C14 1.550(11) . ?
C10 C11 1.483(10) . ?
C11 C12 1.412(10) . ?
C12 C13 1.428(11) . ?
C14 C17 1.519(12) . ?
C14 C16 1.523(12) . ?
C14 C15 1.564(10) . ?
C15 H15A 0.9600 . ?
C15 H15B 0.9600 . ?
C15 H15C 0.9600 . ?
C16 H16A 0.9600 . ?
C16 H16B 0.9600 . ?
C16 H16C 0.9600 . ?
C17 C21 1.383(11) . ?
C17 C18 1.443(12) . ?
C18 C19 1.430(11) . ?
C18 H18 0.9300 . ?
C19 C20 1.409(14) . ?
C19 H19 0.9300 . ?
C20 C21 1.396(14) . ?
C20 H20 0.9300 . ?
C21 H21 0.9300 . ?
C31 C41 1.384(10) . ?
C31 C32 1.394(12) . ?
C31 H31 0.9300 . ?
C32 C33 1.384(11) . ?
C32 H32 0.9300 . ?
C33 C34 1.394(10) . ?
C33 H33 0.9300 . ?
C34 C40 1.437(9) . ?
C34 H34 0.9300 . ?
C35 C36 1.388(11) . ?
C35 C43 1.426(11) . ?
C35 H35 0.9300 . ?
C36 C37 1.421(14) . ?
C36 H36 0.9300 . ?
C37 C38 1.338(13) . ?
C37 H37 0.9300 . ?
C38 C42 1.413(10) . ?
C38 H38 0.9300 . ?
C39 C40 1.407(9) . ?
C39 C43 1.442(10) . ?
C39 C44 1.521(10) . ?
C40 C41 1.453(9) . ?
C41 C42 1.445(11) . ?
C42 C43 1.441(10) . ?
C44 C45 1.525(13) . ?
C44 C47 1.520(11) . ?
C44 C46 1.531(10) . ?
C45 H45A 0.9600 . ?
C45 H45B 0.9600 . ?
C45 H45C 0.9600 . ?
C46 H46A 0.9600 . ?
C46 H46B 0.9600 . ?
C46 H46C 0.9600 . ?
C47 C48 1.371(13) . ?
C47 C51 1.432(10) . ?
C48 C49 1.425(13) . ?
C48 H48 0.9300 . ?
C49 C50 1.393(16) . ?
C49 H49 0.9300 . ?
C50 C51 1.427(13) . ?
C50 H50 0.9300 . ?
C51 H51 0.9300 . ?
